data_4311847
loop_
_publ_author_name
'Ru-Qiang Zou'
'Xian-He Bu'
'Ruo-Hua Zhang'

_publ_contact_author
;
  Xian-He Bu
  Department of Chemistry, Nankai University, Tianjin 300071,China
;
_publ_contact_author_email buxh@nankai.edu.cn
_publ_section_title
;
 Novel Eclipsed 2D Cadmium(II) Coordination Polymers with Open-Channel
 Structure Constructed from Terephthalate and 3-(2-Pyridyl)pyrazole:
 Crystal Structures, Emission Properties, and Inclusion of Guest Molecules
;
_journal_name_full 'Inorganic Chemistry'
_journal_page_first 5382
_journal_page_last 5386
_journal_paper_doi 10.1021/ic049625e
_journal_volume 43
_journal_year 2004
_chemical_formula_sum 'C21 H15 Cd N3 O4'
_chemical_formula_weight 485.76
_chemical_name_systematic
; 
 ? 
;
_space_group_IT_number 2
_symmetry_cell_setting triclinic
_symmetry_space_group_name_Hall '-P 1'
_symmetry_space_group_name_H-M 'P -1'
_atom_sites_solution_hydrogens geom
_atom_sites_solution_primary direct
_atom_sites_solution_secondary difmap
_audit_creation_method SHELXL-97
_cell_angle_alpha 94.659(5)
_cell_angle_beta 114.699(5)
_cell_angle_gamma 105.995(5)
_cell_formula_units_Z 2
_cell_length_a 10.352(3)
_cell_length_b 10.373(4)
_cell_length_c 12.158(4)
_cell_measurement_reflns_used 680
_cell_measurement_temperature 293(2)
_cell_measurement_theta_max 22.98
_cell_measurement_theta_min 3.26
_cell_volume 1111.0(7)
_computing_cell_refinement SMART
_computing_data_collection 'SMART (Bruker, 1998)'
_computing_data_reduction 'SAINT (Bruker, 1998)'
_computing_molecular_graphics 'SHELXTL (Sheldrick, 1997b)'
_computing_publication_material SHELXTL
_computing_structure_refinement 'SHELXL-97 (Sheldrick, 1997a)'
_computing_structure_solution 'SHELXS-97 (Sheldrick, 1997a)'
_diffrn_ambient_temperature 293(2)
_diffrn_measured_fraction_theta_full 0.985
_diffrn_measured_fraction_theta_max 0.985
_diffrn_measurement_device_type 'Bruker SMART CCD area-detector'
_diffrn_measurement_method '\f and \w scans'
_diffrn_radiation_monochromator graphite
_diffrn_radiation_source 'fine-focus sealed tube'
_diffrn_radiation_type MoK\a
_diffrn_radiation_wavelength 0.71073
_diffrn_reflns_av_R_equivalents 0.0240
_diffrn_reflns_av_sigmaI/netI 0.0540
_diffrn_reflns_limit_h_max 12
_diffrn_reflns_limit_h_min -12
_diffrn_reflns_limit_k_max 12
_diffrn_reflns_limit_k_min -12
_diffrn_reflns_limit_l_max 15
_diffrn_reflns_limit_l_min -13
_diffrn_reflns_number 6423
_diffrn_reflns_theta_full 26.43
_diffrn_reflns_theta_max 26.43
_diffrn_reflns_theta_min 2.30
_diffrn_standards_number 0
_exptl_absorpt_coefficient_mu 1.012
_exptl_absorpt_correction_T_max 1.000000
_exptl_absorpt_correction_T_min 0.900514
_exptl_absorpt_correction_type multi-scan
_exptl_absorpt_process_details '(SADABS; Sheldrick, 1996)'
_exptl_crystal_colour colorless
_exptl_crystal_density_diffrn 1.452
_exptl_crystal_density_meas ?
_exptl_crystal_density_method 'not measured'
_exptl_crystal_description block
_exptl_crystal_F_000 484
_exptl_crystal_size_max 0.30
_exptl_crystal_size_mid 0.25
_exptl_crystal_size_min 0.20
_refine_diff_density_max 0.843
_refine_diff_density_min -0.361
_refine_diff_density_rms 0.109
_refine_ls_extinction_method none
_refine_ls_goodness_of_fit_ref 1.057
_refine_ls_hydrogen_treatment mixed
_refine_ls_matrix_type full
_refine_ls_number_parameters 283
_refine_ls_number_reflns 4490
_refine_ls_number_restraints 6
_refine_ls_restrained_S_all 1.062
_refine_ls_R_factor_all 0.0571
_refine_ls_R_factor_gt 0.0428
_refine_ls_shift/su_max 0.001
_refine_ls_shift/su_mean 0.000
_refine_ls_structure_factor_coef Fsqd
_refine_ls_weighting_details 'calc w=1/[\s^2^(Fo^2^)+(0.0644P)^2^+0.0000P] where P=(Fo^2^+2Fc^2^)/3'
_refine_ls_weighting_scheme calc
_refine_ls_wR_factor_gt 0.1055
_refine_ls_wR_factor_ref 0.1123
_reflns_number_gt 3683
_reflns_number_total 4490
_reflns_threshold_expression I>2\s(I)
_cod_data_source_file ic049625esi20040322_123820_5.cif
_cod_data_source_block complex5
_cod_depositor_comments
;
The following automatic conversions were performed:
'_symmetry_cell_setting' value 'Triclinic' changed to 'triclinic'
according to '/home/saulius/struct/CIF-dictionaries/cif_core.dic'
dictionary named 'cif_core.dic' version 2.4.1 from 2010-06-29.

Automatic conversion script
Id: cif_fix_enum 1527 2010-12-29 10:47:43Z saulius 

The following automatic conversions were performed:

'_exptl_crystal_density_meas' value 'none' was changed to '?' - the
value is perceived as not measured.

Automatic conversion script
Id: cif_fix_values 3008 2015-01-20 13:52:24Z robertas 
;
_cod_database_code 4311847

loop_
_symmetry_equiv_pos_as_xyz
'x, y, z'
'-x, -y, -z'

loop_
_atom_site_label
_atom_site_type_symbol
_atom_site_fract_x
_atom_site_fract_y
_atom_site_fract_z
_atom_site_U_iso_or_equiv
_atom_site_adp_type
_atom_site_occupancy
_atom_site_symmetry_multiplicity
_atom_site_calc_flag
_atom_site_refinement_flags
_atom_site_disorder_assembly
_atom_site_disorder_group
Cd1 Cd 0.61749(3) 0.18083(3) 0.11059(3) 0.03288(13) Uani 1 1 d . . .
C1 C 0.4843(8) 0.3384(7) -0.2406(6) 0.0742(18) Uani 1 1 d . . .
H1A H 0.4349 0.3311 -0.3259 0.089 Uiso 1 1 calc R . .
C2 C 0.5660(7) 0.4565(6) -0.1534(7) 0.0713(18) Uani 1 1 d . . .
H2A H 0.5846 0.5458 -0.1653 0.086 Uiso 1 1 calc R . .
C3 C 0.6167(5) 0.4150(5) -0.0405(5) 0.0477(12) Uani 1 1 d . . .
C4 C 0.7118(6) 0.4964(5) 0.0869(6) 0.0557(14) Uani 1 1 d . . .
C5 C 0.7763(8) 0.6393(6) 0.1146(8) 0.084(2) Uani 1 1 d . . .
H5A H 0.7579 0.6871 0.0513 0.101 Uiso 1 1 calc R . .
C6 C 0.8660(9) 0.7078(7) 0.2346(11) 0.117(4) Uani 1 1 d . . .
H6A H 0.9107 0.8031 0.2544 0.141 Uiso 1 1 calc R . .
C7 C 0.8912(8) 0.6344(8) 0.3293(9) 0.108(3) Uani 1 1 d . . .
H7A H 0.9516 0.6801 0.4122 0.130 Uiso 1 1 calc R . .
C8 C 0.8246(7) 0.4936(7) 0.2966(7) 0.0750(18) Uani 1 1 d . . .
H8A H 0.8413 0.4441 0.3586 0.090 Uiso 1 1 calc R . .
C9 C 0.8024(6) 0.1041(5) 0.3090(4) 0.0457(11) Uani 1 1 d . . .
C10 C 0.9047(5) 0.0505(5) 0.4094(4) 0.0422(11) Uani 1 1 d . . .
C11 C 1.0535(5) 0.0777(5) 0.4311(4) 0.0466(11) Uani 1 1 d . . .
H11A H 1.0903 0.1309 0.3856 0.056 Uiso 1 1 calc R . .
C12 C 0.8530(5) -0.0254(6) 0.4792(4) 0.0493(12) Uani 1 1 d . . .
H12A H 0.7541 -0.0420 0.4662 0.059 Uiso 1 1 calc R . .
C13 C 0.3159(4) 0.0794(4) 0.0553(4) 0.0324(9) Uani 1 1 d . . .
C14 C 0.1519(4) 0.0366(4) 0.0265(4) 0.0336(9) Uani 1 1 d . . .
C15 C 0.1053(5) 0.1124(5) 0.0922(5) 0.0517(13) Uani 1 1 d . . .
H15A H 0.1760 0.1886 0.1554 0.062 Uiso 1 1 calc R . .
C16 C -0.0444(5) 0.0758(5) 0.0645(5) 0.0511(13) Uani 1 1 d . . .
H16A H -0.0736 0.1289 0.1089 0.061 Uiso 1 1 calc R . .
N1 N 0.4863(5) 0.2317(5) -0.1832(4) 0.0523(10) Uani 1 1 d . . .
H1B H 0.4416 0.1463 -0.2209 0.063 Uiso 1 1 calc R . .
N2 N 0.5672(5) 0.2774(4) -0.0596(4) 0.0429(9) Uani 1 1 d . . .
N3 N 0.7352(4) 0.4252(4) 0.1765(4) 0.0536(11) Uani 1 1 d . . .
O1 O 0.8613(4) 0.1995(4) 0.2694(3) 0.0557(9) Uani 1 1 d . . .
O2 O 0.6609(4) 0.0495(4) 0.2681(3) 0.0514(8) Uani 1 1 d . . .
O3 O 0.4050(3) 0.1923(3) 0.1295(3) 0.0469(8) Uani 1 1 d . . .
O4 O 0.6400(3) -0.0040(3) -0.0033(3) 0.0419(7) Uani 1 1 d . . .
C22 C 0.6309(14) 0.1902(10) 0.5798(14) 0.181(10) Uani 0.50 1 d PGU . .
H22A H 0.6019 0.0992 0.5865 0.217 Uiso 0.50 1 calc PR . .
C23 C 0.5645(14) 0.2240(17) 0.4658(12) 0.32(3) Uani 0.50 1 d PG . .
H23A H 0.4911 0.1556 0.3962 0.382 Uiso 0.50 1 calc PR . .
C20 C 0.6079(16) 0.3600(19) 0.4558(11) 0.205(16) Uani 0.50 1 d PG . .
H20A H 0.5635 0.3826 0.3795 0.247 Uiso 0.50 1 calc PR . .
C19 C 0.7176(15) 0.4623(14) 0.5598(14) 0.143(9) Uani 0.50 1 d PG . .
H19A H 0.7467 0.5533 0.5531 0.171 Uiso 0.50 1 calc PR . .
C21 C 0.7840(12) 0.4285(9) 0.6738(12) 0.152(10) Uani 0.50 1 d PG . .
C26 C 0.7406(12) 0.2925(9) 0.6838(12) 0.141(10) Uani 0.50 1 d PG . .
C18 C 0.8070(15) 0.2587(15) 0.7978(14) 0.92(8) Uani 0.50 1 d PG . .
H18A H 0.7780 0.1677 0.8045 1.107 Uiso 0.50 1 calc PR . .
C24 C 0.9167(14) 0.361(2) 0.9018(12) 0.77(12) Uani 0.50 1 d PG . .
H24A H 0.9611 0.3383 0.9781 0.926 Uiso 0.50 1 calc PR . .
C25 C 0.9601(12) 0.4970(18) 0.8918(13) 0.90(11) Uani 0.50 1 d PG . .
H25A H 1.0335 0.5654 0.9614 1.079 Uiso 0.50 1 calc PR . .
C17 C 0.8937(13) 0.5308(11) 0.7778(15) 0.210(17) Uani 0.50 1 d PG . .
H17A H 0.9228 0.6218 0.7711 0.252 Uiso 0.50 1 calc PR . .

loop_
_atom_site_aniso_label
_atom_site_aniso_U_11
_atom_site_aniso_U_22
_atom_site_aniso_U_33
_atom_site_aniso_U_23
_atom_site_aniso_U_13
_atom_site_aniso_U_12
Cd1 0.02310(17) 0.03015(18) 0.0414(2) 0.00729(12) 0.01072(13) 0.01004(12)
C1 0.083(4) 0.086(5) 0.084(4) 0.055(4) 0.048(4) 0.047(4)
C2 0.074(4) 0.053(3) 0.120(5) 0.050(4) 0.062(4) 0.035(3)
C3 0.045(3) 0.034(2) 0.083(4) 0.025(2) 0.041(3) 0.020(2)
C4 0.046(3) 0.025(2) 0.104(4) 0.008(3) 0.042(3) 0.013(2)
C5 0.088(5) 0.031(3) 0.150(7) 0.014(4) 0.074(5) 0.018(3)
C6 0.089(6) 0.032(3) 0.216(11) -0.020(5) 0.070(7) 0.012(4)
C7 0.065(4) 0.063(5) 0.146(8) -0.049(5) 0.023(5) 0.010(4)
C8 0.052(3) 0.058(4) 0.097(5) -0.008(3) 0.022(3) 0.018(3)
C9 0.047(3) 0.051(3) 0.030(2) -0.001(2) 0.006(2) 0.024(2)
C10 0.041(2) 0.047(3) 0.027(2) -0.0048(19) 0.0036(19) 0.022(2)
C11 0.036(2) 0.060(3) 0.034(2) 0.004(2) 0.009(2) 0.015(2)
C12 0.034(2) 0.071(3) 0.041(3) 0.007(2) 0.012(2) 0.023(2)
C13 0.026(2) 0.037(2) 0.039(2) 0.0132(18) 0.0146(18) 0.0160(17)
C14 0.025(2) 0.034(2) 0.044(2) 0.0074(18) 0.0182(18) 0.0100(17)
C15 0.033(2) 0.051(3) 0.060(3) -0.012(2) 0.020(2) 0.005(2)
C16 0.032(2) 0.053(3) 0.066(3) -0.010(2) 0.026(2) 0.012(2)
N1 0.056(3) 0.050(2) 0.055(3) 0.022(2) 0.026(2) 0.020(2)
N2 0.048(2) 0.037(2) 0.052(2) 0.0168(18) 0.027(2) 0.0174(18)
N3 0.037(2) 0.034(2) 0.078(3) -0.004(2) 0.018(2) 0.0114(18)
O1 0.052(2) 0.057(2) 0.050(2) 0.0128(17) 0.0120(17) 0.0237(18)
O2 0.0382(19) 0.063(2) 0.0435(19) 0.0107(16) 0.0060(15) 0.0250(17)
O3 0.0270(15) 0.0428(18) 0.063(2) -0.0005(16) 0.0181(15) 0.0077(14)
O4 0.0304(15) 0.0442(18) 0.0554(19) 0.0049(14) 0.0219(14) 0.0177(13)
C22 0.174(13) 0.208(15) 0.204(13) 0.002(8) 0.127(11) 0.077(9)
C23 0.21(3) 0.77(9) 0.080(15) 0.04(3) 0.078(17) 0.33(5)
C20 0.39(5) 0.13(2) 0.16(2) 0.071(18) 0.19(3) 0.06(3)
C19 0.17(2) 0.19(2) 0.18(2) 0.13(2) 0.151(19) 0.085(18)
C21 0.17(2) 0.102(13) 0.32(3) 0.073(18) 0.23(2) 0.064(14)
C26 0.149(15) 0.058(8) 0.34(3) 0.061(13) 0.21(2) 0.059(10)
C18 0.95(9) 1.87(18) 1.44(12) 1.61(14) 1.16(10) 1.31(12)
C24 0.84(15) 0.84(15) 1.8(3) 1.1(2) 1.2(2) 0.79(14)
C25 0.92(13) 1.41(19) 1.8(2) 1.5(2) 1.27(17) 1.08(14)
C17 0.16(2) 0.056(9) 0.52(5) 0.031(18) 0.26(3) 0.022(11)

loop_
_atom_type_symbol
_atom_type_description
_atom_type_scat_dispersion_real
_atom_type_scat_dispersion_imag
_atom_type_scat_source
C C 0.0033 0.0016 'International Tables Vol C Tables 4.2.6.8 and 6.1.1.4'
H H 0.0000 0.0000 'International Tables Vol C Tables 4.2.6.8 and 6.1.1.4'
N N 0.0061 0.0033 'International Tables Vol C Tables 4.2.6.8 and 6.1.1.4'
O O 0.0106 0.0060 'International Tables Vol C Tables 4.2.6.8 and 6.1.1.4'
Cd Cd -0.8075 1.2024 'International Tables Vol C Tables 4.2.6.8 and 6.1.1.4'

loop_
_geom_angle_atom_site_label_1
_geom_angle_atom_site_label_2
_geom_angle_atom_site_label_3
_geom_angle
_geom_angle_site_symmetry_1
_geom_angle_site_symmetry_3
_geom_angle_publ_flag
N2 Cd1 O3 94.68(13) . . ?
N2 Cd1 N3 70.17(15) . . ?
O3 Cd1 N3 91.38(12) . . ?
N2 Cd1 O1 126.94(13) . . ?
O3 Cd1 O1 129.22(12) . . ?
N3 Cd1 O1 79.44(13) . . ?
N2 Cd1 O4 88.17(12) . . ?
O3 Cd1 O4 128.36(10) . . ?
N3 Cd1 O4 136.78(12) . . ?
O1 Cd1 O4 85.42(11) . . ?
N2 Cd1 O2 171.68(12) . . ?
O3 Cd1 O2 88.24(12) . . ?
N3 Cd1 O2 117.61(14) . . ?
O1 Cd1 O2 55.06(12) . . ?
O4 Cd1 O2 83.93(11) . . ?
N2 Cd1 O4 90.69(12) . 2_655 ?
O3 Cd1 O4 53.90(10) . 2_655 ?
N3 Cd1 O4 139.58(11) . 2_655 ?
O1 Cd1 O4 136.93(12) . 2_655 ?
O4 Cd1 O4 74.55(10) . 2_655 ?
O2 Cd1 O4 84.73(11) . 2_655 ?
N2 Cd1 C9 153.10(15) . . ?
O3 Cd1 C9 110.91(14) . . ?
N3 Cd1 C9 100.06(15) . . ?
O1 Cd1 C9 27.43(13) . . ?
O4 Cd1 C9 82.48(12) . . ?
O2 Cd1 C9 27.71(14) . . ?
O4 Cd1 C9 110.78(14) 2_655 . ?
C2 C1 N1 108.4(6) . . ?
C2 C1 H1A 125.8 . . ?
N1 C1 H1A 125.8 . . ?
C1 C2 C3 104.7(5) . . ?
C1 C2 H2A 127.6 . . ?
C3 C2 H2A 127.6 . . ?
N2 C3 C2 110.8(5) . . ?
N2 C3 C4 118.7(4) . . ?
C2 C3 C4 130.5(5) . . ?
N3 C4 C5 121.5(6) . . ?
N3 C4 C3 116.0(4) . . ?
C5 C4 C3 122.4(6) . . ?
C6 C5 C4 119.3(7) . . ?
C6 C5 H5A 120.4 . . ?
C4 C5 H5A 120.4 . . ?
C5 C6 C7 119.7(6) . . ?
C5 C6 H6A 120.1 . . ?
C7 C6 H6A 120.1 . . ?
C8 C7 C6 118.6(8) . . ?
C8 C7 H7A 120.7 . . ?
C6 C7 H7A 120.7 . . ?
N3 C8 C7 121.7(8) . . ?
N3 C8 H8A 119.2 . . ?
C7 C8 H8A 119.2 . . ?
O1 C9 O2 123.2(4) . . ?
O1 C9 C10 118.6(4) . . ?
O2 C9 C10 118.2(5) . . ?
O1 C9 Cd1 61.6(2) . . ?
O2 C9 Cd1 61.9(2) . . ?
C10 C9 Cd1 174.1(3) . . ?
C12 C10 C11 119.4(4) . . ?
C12 C10 C9 121.1(4) . . ?
C11 C10 C9 119.5(5) . . ?
C12 C11 C10 119.8(5) 2_756 . ?
C12 C11 H11A 120.1 2_756 . ?
C10 C11 H11A 120.1 . . ?
C10 C12 C11 120.7(4) . 2_756 ?
C10 C12 H12A 119.6 . . ?
C11 C12 H12A 119.6 2_756 . ?
O3 C13 O4 121.6(4) . 2_655 ?
O3 C13 C14 118.5(4) . . ?
O4 C13 C14 120.0(4) 2_655 . ?
C16 C14 C15 117.8(4) 2 . ?
C16 C14 C13 122.0(4) 2 . ?
C15 C14 C13 120.2(4) . . ?
C16 C15 C14 120.4(4) . . ?
C16 C15 H15A 119.8 . . ?
C14 C15 H15A 119.8 . . ?
C14 C16 C15 121.7(4) 2 . ?
C14 C16 H16A 119.1 2 . ?
C15 C16 H16A 119.1 . . ?
N2 N1 C1 110.8(5) . . ?
N2 N1 H1B 124.6 . . ?
C1 N1 H1B 124.6 . . ?
N1 N2 C3 105.2(4) . . ?
N1 N2 Cd1 136.3(3) . . ?
C3 N2 Cd1 118.3(3) . . ?
C4 N3 C8 119.3(5) . . ?
C4 N3 Cd1 116.6(3) . . ?
C8 N3 Cd1 124.1(4) . . ?
C9 O1 Cd1 91.0(3) . . ?
C9 O2 Cd1 90.4(3) . . ?
C13 O3 Cd1 95.8(2) . . ?
C13 O4 Cd1 165.6(3) 2_655 . ?
C13 O4 Cd1 88.8(2) 2_655 2_655 ?
Cd1 O4 Cd1 105.45(10) . 2_655 ?
C23 C22 C26 120.0 . . ?
C23 C22 H22A 120.0 . . ?
C26 C22 H22A 120.0 . . ?
C22 C23 C20 120.0 . . ?
C22 C23 H23A 120.0 . . ?
C20 C23 H23A 120.0 . . ?
C19 C20 C23 120.0 . . ?
C19 C20 H20A 120.0 . . ?
C23 C20 H20A 120.0 . . ?
C20 C19 C21 120.0 . . ?
C20 C19 H19A 120.0 . . ?
C21 C19 H19A 120.0 . . ?
C26 C21 C19 120.0 . . ?
C26 C21 C17 120.0 . . ?
C19 C21 C17 120.0 . . ?
C18 C26 C21 120.0 . . ?
C18 C26 C22 120.0 . . ?
C21 C26 C22 120.0 . . ?
C26 C18 C24 120.0 . . ?
C26 C18 H18A 120.0 . . ?
C24 C18 H18A 120.0 . . ?
C18 C24 C25 120.0 . . ?
C18 C24 H24A 120.0 . . ?
C25 C24 H24A 120.0 . . ?
C24 C25 C17 120.0 . . ?
C24 C25 H25A 120.0 . . ?
C17 C25 H25A 120.0 . . ?
C25 C17 C21 120.0 . . ?
C25 C17 H17A 120.0 . . ?
C21 C17 H17A 120.0 . . ?

loop_
_geom_bond_atom_site_label_1
_geom_bond_atom_site_label_2
_geom_bond_distance
_geom_bond_site_symmetry_2
_geom_bond_publ_flag
Cd1 N2 2.298(4) . ?
Cd1 O3 2.338(3) . ?
Cd1 N3 2.388(4) . ?
Cd1 O1 2.394(3) . ?
Cd1 O4 2.394(3) . ?
Cd1 O2 2.401(3) . ?
Cd1 O4 2.486(3) 2_655 ?
Cd1 C9 2.722(4) . ?
C1 C2 1.345(9) . ?
C1 N1 1.356(7) . ?
C1 H1A 0.9300 . ?
C2 C3 1.401(8) . ?
C2 H2A 0.9300 . ?
C3 N2 1.341(6) . ?
C3 C4 1.461(8) . ?
C4 N3 1.342(7) . ?
C4 C5 1.394(7) . ?
C5 C6 1.354(12) . ?
C5 H5A 0.9300 . ?
C6 C7 1.405(13) . ?
C6 H6A 0.9300 . ?
C7 C8 1.374(10) . ?
C7 H7A 0.9300 . ?
C8 N3 1.354(7) . ?
C8 H8A 0.9300 . ?
C9 O1 1.254(6) . ?
C9 O2 1.266(6) . ?
C9 C10 1.508(6) . ?
C10 C12 1.373(7) . ?
C10 C11 1.389(6) . ?
C11 C12 1.387(7) 2_756 ?
C11 H11A 0.9300 . ?
C12 C11 1.387(7) 2_756 ?
C12 H12A 0.9300 . ?
C13 O3 1.254(5) . ?
C13 O4 1.255(5) 2_655 ?
C13 C14 1.505(5) . ?
C14 C16 1.367(6) 2 ?
C14 C15 1.384(6) . ?
C15 C16 1.370(6) . ?
C15 H15A 0.9300 . ?
C16 C14 1.367(6) 2 ?
C16 H16A 0.9300 . ?
N1 N2 1.341(6) . ?
N1 H1B 0.8600 . ?
O4 C13 1.255(5) 2_655 ?
O4 Cd1 2.486(3) 2_655 ?
C22 C23 1.3900 . ?
C22 C26 1.3900 . ?
C22 H22A 0.9300 . ?
C23 C20 1.3900 . ?
C23 H23A 0.9300 . ?
C20 C19 1.3900 . ?
C20 H20A 0.9300 . ?
C19 C21 1.3900 . ?
C19 H19A 0.9300 . ?
C21 C26 1.3900 . ?
C21 C17 1.3900 . ?
C26 C18 1.3900 . ?
C18 C24 1.3900 . ?
C18 H18A 0.9300 . ?
C24 C25 1.3900 . ?
C24 H24A 0.9300 . ?
C25 C17 1.3900 . ?
C25 H25A 0.9300 . ?
C17 H17A 0.9300 . ?

loop_
_geom_torsion_atom_site_label_1
_geom_torsion_atom_site_label_2
_geom_torsion_atom_site_label_3
_geom_torsion_atom_site_label_4
_geom_torsion
_geom_torsion_site_symmetry_1
_geom_torsion_site_symmetry_2
_geom_torsion_site_symmetry_3
_geom_torsion_site_symmetry_4
_geom_torsion_publ_flag
N1 C1 C2 C3 -0.1(7) . . . . ?
C1 C2 C3 N2 0.0(6) . . . . ?
C1 C2 C3 C4 179.1(5) . . . . ?
N2 C3 C4 N3 -3.7(6) . . . . ?
C2 C3 C4 N3 177.3(5) . . . . ?
N2 C3 C4 C5 175.7(5) . . . . ?
C2 C3 C4 C5 -3.4(8) . . . . ?
N3 C4 C5 C6 0.7(9) . . . . ?
C3 C4 C5 C6 -178.6(6) . . . . ?
C4 C5 C6 C7 -0.8(11) . . . . ?
C5 C6 C7 C8 0.7(12) . . . . ?
C6 C7 C8 N3 -0.5(11) . . . . ?
N2 Cd1 C9 O1 23.9(5) . . . . ?
O3 Cd1 C9 O1 -137.2(3) . . . . ?
N3 Cd1 C9 O1 -41.8(3) . . . . ?
O4 Cd1 C9 O1 94.6(3) . . . . ?
O2 Cd1 C9 O1 -174.2(4) . . . . ?
O4 Cd1 C9 O1 164.8(2) 2_655 . . . ?
N2 Cd1 C9 O2 -161.9(3) . . . . ?
O3 Cd1 C9 O2 37.0(3) . . . . ?
N3 Cd1 C9 O2 132.4(3) . . . . ?
O1 Cd1 C9 O2 174.2(4) . . . . ?
O4 Cd1 C9 O2 -91.3(3) . . . . ?
O4 Cd1 C9 O2 -21.0(3) 2_655 . . . ?
N2 Cd1 C9 C10 -69(4) . . . . ?
O3 Cd1 C9 C10 130(4) . . . . ?
N3 Cd1 C9 C10 -135(4) . . . . ?
O1 Cd1 C9 C10 -93(4) . . . . ?
O4 Cd1 C9 C10 1(4) . . . . ?
O2 Cd1 C9 C10 93(4) . . . . ?
O4 Cd1 C9 C10 72(4) 2_655 . . . ?
O1 C9 C10 C12 162.4(4) . . . . ?
O2 C9 C10 C12 -18.2(7) . . . . ?
Cd1 C9 C10 C12 -108(4) . . . . ?
O1 C9 C10 C11 -18.0(6) . . . . ?
O2 C9 C10 C11 161.4(4) . . . . ?
Cd1 C9 C10 C11 72(4) . . . . ?
C12 C10 C11 C12 1.5(8) . . . 2_756 ?
C9 C10 C11 C12 -178.1(4) . . . 2_756 ?
C11 C10 C12 C11 -1.5(8) . . . 2_756 ?
C9 C10 C12 C11 178.1(4) . . . 2_756 ?
O3 C13 C14 C16 171.7(5) . . . 2 ?
O4 C13 C14 C16 -6.7(7) 2_655 . . 2 ?
O3 C13 C14 C15 -7.8(6) . . . . ?
O4 C13 C14 C15 173.8(4) 2_655 . . . ?
C16 C14 C15 C16 -0.9(9) 2 . . . ?
C13 C14 C15 C16 178.5(5) . . . . ?
C14 C15 C16 C14 1.0(9) . . . 2 ?
C2 C1 N1 N2 0.2(7) . . . . ?
C1 N1 N2 C3 -0.2(5) . . . . ?
C1 N1 N2 Cd1 173.7(4) . . . . ?
C2 C3 N2 N1 0.1(5) . . . . ?
C4 C3 N2 N1 -179.1(4) . . . . ?
C2 C3 N2 Cd1 -175.1(3) . . . . ?
C4 C3 N2 Cd1 5.6(5) . . . . ?
O3 Cd1 N2 N1 -87.6(4) . . . . ?
N3 Cd1 N2 N1 -177.4(5) . . . . ?
O1 Cd1 N2 N1 123.6(4) . . . . ?
O4 Cd1 N2 N1 40.7(4) . . . . ?
O2 Cd1 N2 N1 22.7(11) . . . . ?
O4 Cd1 N2 N1 -33.8(4) 2_655 . . . ?
C9 Cd1 N2 N1 110.1(5) . . . . ?
O3 Cd1 N2 C3 85.8(3) . . . . ?
N3 Cd1 N2 C3 -4.0(3) . . . . ?
O1 Cd1 N2 C3 -63.0(4) . . . . ?
O4 Cd1 N2 C3 -145.9(3) . . . . ?
O2 Cd1 N2 C3 -163.9(7) . . . . ?
O4 Cd1 N2 C3 139.6(3) 2_655 . . . ?
C9 Cd1 N2 C3 -76.5(4) . . . . ?
C5 C4 N3 C8 -0.6(7) . . . . ?
C3 C4 N3 C8 178.8(4) . . . . ?
C5 C4 N3 Cd1 -179.3(4) . . . . ?
C3 C4 N3 Cd1 0.0(5) . . . . ?
C7 C8 N3 C4 0.5(8) . . . . ?
C7 C8 N3 Cd1 179.1(5) . . . . ?
N2 Cd1 N3 C4 2.0(3) . . . . ?
O3 Cd1 N3 C4 -92.5(3) . . . . ?
O1 Cd1 N3 C4 137.8(3) . . . . ?
O4 Cd1 N3 C4 66.3(4) . . . . ?
O2 Cd1 N3 C4 178.8(3) . . . . ?
O4 Cd1 N3 C4 -64.2(4) 2_655 . . . ?
C9 Cd1 N3 C4 156.0(3) . . . . ?
N2 Cd1 N3 C8 -176.7(4) . . . . ?
O3 Cd1 N3 C8 88.8(4) . . . . ?
O1 Cd1 N3 C8 -40.9(4) . . . . ?
O4 Cd1 N3 C8 -112.4(4) . . . . ?
O2 Cd1 N3 C8 0.1(4) . . . . ?
O4 Cd1 N3 C8 117.1(4) 2_655 . . . ?
C9 Cd1 N3 C8 -22.7(4) . . . . ?
O2 C9 O1 Cd1 -6.1(5) . . . . ?
C10 C9 O1 Cd1 173.3(3) . . . . ?
N2 Cd1 O1 C9 -166.7(3) . . . . ?
O3 Cd1 O1 C9 55.1(3) . . . . ?
N3 Cd1 O1 C9 138.2(3) . . . . ?
O4 Cd1 O1 C9 -82.5(3) . . . . ?
O2 Cd1 O1 C9 3.3(2) . . . . ?
O4 Cd1 O1 C9 -21.0(3) 2_655 . . . ?
O1 C9 O2 Cd1 6.1(5) . . . . ?
C10 C9 O2 Cd1 -173.3(3) . . . . ?
N2 Cd1 O2 C9 103.5(8) . . . . ?
O3 Cd1 O2 C9 -145.7(3) . . . . ?
N3 Cd1 O2 C9 -55.1(3) . . . . ?
O1 Cd1 O2 C9 -3.3(2) . . . . ?
O4 Cd1 O2 C9 85.4(3) . . . . ?
O4 Cd1 O2 C9 160.4(3) 2_655 . . . ?
O4 C13 O3 Cd1 1.4(4) 2_655 . . . ?
C14 C13 O3 Cd1 -176.9(3) . . . . ?
N2 Cd1 O3 C13 86.7(3) . . . . ?
N3 Cd1 O3 C13 156.9(3) . . . . ?
O1 Cd1 O3 C13 -125.6(3) . . . . ?
O4 Cd1 O3 C13 -4.7(3) . . . . ?
O2 Cd1 O3 C13 -85.5(3) . . . . ?
O4 Cd1 O3 C13 -0.8(2) 2_655 . . . ?
C9 Cd1 O3 C13 -101.8(3) . . . . ?
N2 Cd1 O4 C13 79.0(11) . . . 2_655 ?
O3 Cd1 O4 C13 173.5(11) . . . 2_655 ?
N3 Cd1 O4 C13 20.9(12) . . . 2_655 ?
O1 Cd1 O4 C13 -48.3(11) . . . 2_655 ?
O2 Cd1 O4 C13 -103.6(11) . . . 2_655 ?
O4 Cd1 O4 C13 170.2(12) 2_655 . . 2_655 ?
C9 Cd1 O4 C13 -75.8(11) . . . 2_655 ?
N2 Cd1 O4 Cd1 -91.22(14) . . . 2_655 ?
O3 Cd1 O4 Cd1 3.29(19) . . . 2_655 ?
N3 Cd1 O4 Cd1 -149.23(16) . . . 2_655 ?
O1 Cd1 O4 Cd1 141.49(14) . . . 2_655 ?
O2 Cd1 O4 Cd1 86.19(13) . . . 2_655 ?
O4 Cd1 O4 Cd1 0.0 2_655 . . 2_655 ?
C9 Cd1 O4 Cd1 114.06(16) . . . 2_655 ?
C26 C22 C23 C20 0.0 . . . . ?
C22 C23 C20 C19 0.0 . . . . ?
C23 C20 C19 C21 0.0 . . . . ?
C20 C19 C21 C26 0.0 . . . . ?
C20 C19 C21 C17 180.0 . . . . ?
C19 C21 C26 C18 180.0 . . . . ?
C17 C21 C26 C18 0.0 . . . . ?
C19 C21 C26 C22 0.0 . . . . ?
C17 C21 C26 C22 180.0 . . . . ?
C23 C22 C26 C18 180.0 . . . . ?
C23 C22 C26 C21 0.0 . . . . ?
C21 C26 C18 C24 0.0 . . . . ?
C22 C26 C18 C24 180.0 . . . . ?
C26 C18 C24 C25 0.0 . . . . ?
C18 C24 C25 C17 0.0 . . . . ?
C24 C25 C17 C21 0.0 . . . . ?
C26 C21 C17 C25 0.0 . . . . ?
C19 C21 C17 C25 180.0 . . . . ?
